data_1547577
loop_
_publ_author_name
'Wang, Ming'
'Chen, Shihao'
'Jiang, Xuefeng'

_publ_section_title
;
 Construction of Functionalized Annulated Sulfone via SO2/I Exchange of
 Cyclic Diaryliodonium Salts.
;
_journal_issue 18
_journal_name_full 'Organic letters'
_journal_page_first 4916
_journal_page_last 4919
_journal_paper_doi 10.1021/acs.orglett.7b02388
_journal_volume 19
_journal_year 2017
_chemical_formula_sum 'C37 H26 O2 S'
_chemical_formula_weight 534.64
_chemical_name_systematic
; 
 ? 
;
_space_group_IT_number 60
_symmetry_cell_setting orthorhombic
_symmetry_space_group_name_Hall '-P 2n 2ab'
_symmetry_space_group_name_H-M 'P b c n'
_atom_sites_solution_hydrogens geom
_atom_sites_solution_primary direct
_atom_sites_solution_secondary difmap
_audit_creation_method SHELXL-97
_cell_angle_alpha 90.00
_cell_angle_beta 90.00
_cell_angle_gamma 90.00
_cell_formula_units_Z 8
_cell_length_a 13.7489(6)
_cell_length_b 12.7062(5)
_cell_length_c 34.5595(14)
_cell_measurement_reflns_used 4609
_cell_measurement_temperature 296(2)
_cell_measurement_theta_max 20.91
_cell_measurement_theta_min 2.48
_cell_volume 6037.4(4)
_computing_structure_refinement 'SHELXL-97 (Sheldrick, 2008)'
_computing_structure_solution 'SHELXS-97 (Sheldrick, 2008)'
_diffrn_ambient_temperature 296(2)
_diffrn_measured_fraction_theta_full 0.999
_diffrn_measured_fraction_theta_max 0.999
_diffrn_measurement_device_type 'Bruker Apex II CCD'
_diffrn_radiation_monochromator graphite
_diffrn_radiation_source 'fine-focus sealed tube'
_diffrn_radiation_type MoK\a
_diffrn_radiation_wavelength 0.71073
_diffrn_reflns_av_R_equivalents 0.0920
_diffrn_reflns_av_sigmaI/netI 0.0444
_diffrn_reflns_limit_h_max 16
_diffrn_reflns_limit_h_min -13
_diffrn_reflns_limit_k_max 15
_diffrn_reflns_limit_k_min -15
_diffrn_reflns_limit_l_max 40
_diffrn_reflns_limit_l_min -40
_diffrn_reflns_number 67176
_diffrn_reflns_theta_full 25.01
_diffrn_reflns_theta_max 25.01
_diffrn_reflns_theta_min 1.89
_exptl_absorpt_coefficient_mu 0.138
_exptl_absorpt_correction_T_max 0.9704
_exptl_absorpt_correction_T_min 0.9394
_exptl_absorpt_correction_type multi-scan
_exptl_absorpt_process_details sadabs
_exptl_crystal_colour colorless
_exptl_crystal_density_diffrn 1.176
_exptl_crystal_density_method 'not measured'
_exptl_crystal_description block
_exptl_crystal_F_000 2240
_exptl_crystal_size_max 0.46
_exptl_crystal_size_mid 0.32
_exptl_crystal_size_min 0.22
_platon_squeeze_details
;
;
_refine_diff_density_max 0.609
_refine_diff_density_min -0.245
_refine_diff_density_rms 0.037
_refine_ls_extinction_method none
_refine_ls_goodness_of_fit_ref 1.091
_refine_ls_hydrogen_treatment constr
_refine_ls_matrix_type full
_refine_ls_number_parameters 361
_refine_ls_number_reflns 5322
_refine_ls_number_restraints 0
_refine_ls_restrained_S_all 1.091
_refine_ls_R_factor_all 0.0974
_refine_ls_R_factor_gt 0.0561
_refine_ls_shift/su_max 0.000
_refine_ls_shift/su_mean 0.000
_refine_ls_structure_factor_coef Fsqd
_refine_ls_weighting_details 'calc w=1/[\s^2^(Fo^2^)+(0.0649P)^2^+0.5530P] where P=(Fo^2^+2Fc^2^)/3'
_refine_ls_weighting_scheme calc
_refine_ls_wR_factor_gt 0.1262
_refine_ls_wR_factor_ref 0.1424
_reflns_number_gt 3542
_reflns_number_total 5322
_reflns_threshold_expression >2sigma(I)
_cod_data_source_file ol7b02388_si_003.cif
_cod_data_source_block z
_cod_depositor_comments
;
The following automatic conversions were performed:

'_symmetry_cell_setting' value 'Orthorhombic' changed to
'orthorhombic' according to
/home/data/users/saulius/crontab/automatic-downloads/current/ACS/lib/dictionaries/cif_core.dic
dictionary named 'cif_core.dic' version 2.4.2 from 2011-04-26.

Automatic conversion script
Id: cif_fix_values 4973 2017-02-22 13:04:09Z antanas 
;
_cod_original_sg_symbol_H-M Pbcn
_cod_database_code 1547577

loop_
_symmetry_equiv_pos_as_xyz
'x, y, z'
'-x+1/2, -y+1/2, z+1/2'
'-x, y, -z+1/2'
'x+1/2, -y+1/2, -z'
'-x, -y, -z'
'x-1/2, y-1/2, -z-1/2'
'x, -y, z-1/2'
'-x-1/2, y-1/2, z'

loop_
_atom_site_label
_atom_site_type_symbol
_atom_site_fract_x
_atom_site_fract_y
_atom_site_fract_z
_atom_site_U_iso_or_equiv
_atom_site_adp_type
_atom_site_occupancy
_atom_site_symmetry_multiplicity
_atom_site_calc_flag
_atom_site_refinement_flags
S1 S 0.34816(6) 0.72527(5) 0.21474(2) 0.0624(2) Uani 1 1 d .
O1 O 0.25389(18) 0.77081(17) 0.21845(6) 0.0985(8) Uani 1 1 d .
O2 O 0.42983(18) 0.79448(14) 0.21171(6) 0.0891(7) Uani 1 1 d .
C1 C 0.42809(19) 0.0072(2) 0.36147(7) 0.0524(7) Uani 1 1 d .
C2 C 0.4465(2) -0.0956(2) 0.37147(9) 0.0676(8) Uani 1 1 d .
H2A H 0.4817 -0.1391 0.3550 0.081 Uiso 1 1 calc R
C3 C 0.4120(3) -0.1334(3) 0.40630(11) 0.0807(10) Uani 1 1 d .
H3A H 0.4241 -0.2028 0.4133 0.097 Uiso 1 1 calc R
C4 C 0.3604(2) -0.0696(3) 0.43055(9) 0.0763(10) Uani 1 1 d .
H4A H 0.3383 -0.0964 0.4540 0.092 Uiso 1 1 calc R
C5 C 0.3400(2) 0.0338(2) 0.42104(8) 0.0661(8) Uani 1 1 d .
H5A H 0.3044 0.0766 0.4377 0.079 Uiso 1 1 calc R
C6 C 0.37432(19) 0.0717(2) 0.38610(7) 0.0522(7) Uani 1 1 d .
C7 C 0.36567(18) 0.1763(2) 0.36827(7) 0.0475(6) Uani 1 1 d .
C8 C 0.32148(19) 0.2677(2) 0.38045(8) 0.0564(7) Uani 1 1 d .
H8A H 0.2893 0.2697 0.4041 0.068 Uiso 1 1 calc R
C9 C 0.32510(19) 0.3559(2) 0.35751(7) 0.0546(7) Uani 1 1 d .
H9A H 0.2943 0.4171 0.3658 0.066 Uiso 1 1 calc R
C10 C 0.37394(18) 0.35623(19) 0.32196(7) 0.0448(6) Uani 1 1 d .
C11 C 0.41880(17) 0.26294(18) 0.31019(7) 0.0457(6) Uani 1 1 d .
H11A H 0.4517 0.2608 0.2867 0.055 Uiso 1 1 calc R
C12 C 0.41497(18) 0.17424(19) 0.33286(7) 0.0451(6) Uani 1 1 d .
C13 C 0.45759(19) 0.06561(19) 0.32512(7) 0.0488(6) Uani 1 1 d .
C14 C 0.56887(19) 0.0703(2) 0.32108(8) 0.0614(8) Uani 1 1 d .
H14A H 0.5963 0.1017 0.3439 0.092 Uiso 1 1 calc R
H14B H 0.5857 0.1119 0.2989 0.092 Uiso 1 1 calc R
H14C H 0.5941 0.0004 0.3180 0.092 Uiso 1 1 calc R
C15 C 0.4105(2) 0.0157(2) 0.28936(7) 0.0598(7) Uani 1 1 d .
H15A H 0.4388 -0.0522 0.2848 0.090 Uiso 1 1 calc R
H15B H 0.4213 0.0600 0.2673 0.090 Uiso 1 1 calc R
H15C H 0.3418 0.0082 0.2936 0.090 Uiso 1 1 calc R
C16 C 0.37462(17) 0.45105(19) 0.29710(7) 0.0447(6) Uani 1 1 d .
C17 C 0.3752(2) 0.5528(2) 0.31267(8) 0.0569(7) Uani 1 1 d .
H17A H 0.3798 0.5609 0.3393 0.068 Uiso 1 1 calc R
C18 C 0.3691(2) 0.6408(2) 0.28977(8) 0.0606(8) Uani 1 1 d .
H18A H 0.3686 0.7078 0.3006 0.073 Uiso 1 1 calc R
C19 C 0.36373(18) 0.62719(18) 0.25009(8) 0.0486(6) Uani 1 1 d .
C20 C 0.34734(18) 0.63361(18) 0.17681(7) 0.0485(6) Uani 1 1 d .
C21 C 0.3377(2) 0.6559(2) 0.13794(8) 0.0589(7) Uani 1 1 d .
H21A H 0.3333 0.7250 0.1293 0.071 Uiso 1 1 calc R
C22 C 0.3349(2) 0.5730(2) 0.11242(8) 0.0576(7) Uani 1 1 d .
H22A H 0.3284 0.5864 0.0861 0.069 Uiso 1 1 calc R
C23 C 0.34156(18) 0.46903(19) 0.12518(7) 0.0474(6) Uani 1 1 d .
C24 C 0.35258(17) 0.44911(19) 0.16456(7) 0.0463(6) Uani 1 1 d .
H24A H 0.3580 0.3801 0.1733 0.056 Uiso 1 1 calc R
C25 C 0.35544(17) 0.53127(18) 0.19065(7) 0.0429(6) Uani 1 1 d .
C26 C 0.36494(17) 0.52805(18) 0.23331(7) 0.0431(6) Uani 1 1 d .
C27 C 0.37102(17) 0.44020(18) 0.25688(7) 0.0433(6) Uani 1 1 d .
H27A H 0.3727 0.3734 0.2459 0.052 Uiso 1 1 calc R
C28 C 0.26532(19) 0.36658(19) 0.06924(7) 0.0487(6) Uani 1 1 d .
C29 C 0.1825(2) 0.4326(2) 0.06722(8) 0.0631(8) Uani 1 1 d .
H29A H 0.1756 0.4871 0.0849 0.076 Uiso 1 1 calc R
C30 C 0.1125(2) 0.4174(3) 0.03964(10) 0.0772(9) Uani 1 1 d .
H30A H 0.0595 0.4628 0.0383 0.093 Uiso 1 1 calc R
C31 C 0.1201(3) 0.3348(3) 0.01368(10) 0.0830(10) Uani 1 1 d .
H31A H 0.0720 0.3249 -0.0049 0.100 Uiso 1 1 calc R
C32 C 0.1969(3) 0.2685(3) 0.01507(9) 0.0757(9) Uani 1 1 d .
H32A H 0.2006 0.2132 -0.0025 0.091 Uiso 1 1 calc R
C33 C 0.2714(2) 0.2815(2) 0.04271(7) 0.0559(7) Uani 1 1 d .
C34 C 0.3509(2) 0.2120(2) 0.04485(8) 0.0677(8) Uani 1 1 d .
H34A H 0.3563 0.1575 0.0270 0.081 Uiso 1 1 calc R
C35 C 0.4195(2) 0.2238(2) 0.07260(9) 0.0699(8) Uani 1 1 d .
H35A H 0.4703 0.1756 0.0743 0.084 Uiso 1 1 calc R
C36 C 0.4146(2) 0.3073(2) 0.09854(8) 0.0591(7) Uani 1 1 d .
H36A H 0.4629 0.3144 0.1172 0.071 Uiso 1 1 calc R
C37 C 0.34089(19) 0.37882(19) 0.09731(7) 0.0479(6) Uani 1 1 d .

loop_
_atom_site_aniso_label
_atom_site_aniso_U_11
_atom_site_aniso_U_22
_atom_site_aniso_U_33
_atom_site_aniso_U_23
_atom_site_aniso_U_13
_atom_site_aniso_U_12
S1 0.0858(6) 0.0398(4) 0.0617(5) -0.0007(3) -0.0093(4) 0.0114(4)
O1 0.1191(19) 0.0918(16) 0.0845(16) -0.0063(13) -0.0044(14) 0.0661(15)
O2 0.135(2) 0.0468(11) 0.0852(16) 0.0102(10) -0.0154(14) -0.0341(12)
C1 0.0539(16) 0.0523(16) 0.0511(16) 0.0036(13) -0.0076(13) -0.0076(13)
C2 0.073(2) 0.0589(18) 0.071(2) 0.0122(15) -0.0095(16) -0.0024(15)
C3 0.089(3) 0.069(2) 0.084(2) 0.025(2) -0.022(2) -0.0159(19)
C4 0.081(2) 0.094(3) 0.0538(19) 0.0258(18) -0.0111(17) -0.028(2)
C5 0.071(2) 0.080(2) 0.0480(17) 0.0102(15) -0.0026(14) -0.0209(16)
C6 0.0515(16) 0.0619(17) 0.0432(15) 0.0032(13) -0.0036(13) -0.0131(13)
C7 0.0493(16) 0.0554(16) 0.0377(14) -0.0019(12) 0.0018(12) -0.0071(13)
C8 0.0595(18) 0.0658(18) 0.0439(15) -0.0004(14) 0.0125(13) 0.0021(14)
C9 0.0603(18) 0.0551(16) 0.0485(16) -0.0033(13) 0.0081(13) 0.0070(13)
C10 0.0452(15) 0.0492(15) 0.0400(14) -0.0011(11) -0.0020(12) -0.0003(12)
C11 0.0470(15) 0.0534(15) 0.0367(14) 0.0024(12) 0.0054(11) 0.0001(12)
C12 0.0455(15) 0.0512(15) 0.0384(14) -0.0003(12) 0.0027(11) -0.0025(12)
C13 0.0513(16) 0.0487(14) 0.0465(15) 0.0013(12) -0.0007(12) 0.0010(12)
C14 0.0565(18) 0.0612(17) 0.0665(19) -0.0051(14) 0.0035(14) 0.0029(14)
C15 0.0651(19) 0.0608(17) 0.0536(16) -0.0059(14) -0.0025(14) 0.0026(14)
C16 0.0416(14) 0.0500(15) 0.0423(15) -0.0002(12) -0.0009(11) 0.0001(11)
C17 0.0713(19) 0.0558(17) 0.0435(15) -0.0069(13) -0.0020(14) -0.0014(14)
C18 0.079(2) 0.0423(15) 0.0602(19) -0.0106(13) -0.0058(15) 0.0022(14)
C19 0.0544(17) 0.0405(13) 0.0507(16) -0.0017(12) -0.0036(13) -0.0006(12)
C20 0.0513(16) 0.0404(14) 0.0540(16) 0.0028(12) -0.0042(13) 0.0039(12)
C21 0.072(2) 0.0444(15) 0.0603(18) 0.0106(14) -0.0053(15) 0.0068(13)
C22 0.0689(19) 0.0551(17) 0.0487(16) 0.0095(13) -0.0029(14) 0.0046(14)
C23 0.0497(16) 0.0485(15) 0.0441(15) 0.0019(12) -0.0009(12) 0.0042(12)
C24 0.0478(16) 0.0414(13) 0.0498(15) 0.0066(12) 0.0002(12) 0.0010(11)
C25 0.0419(15) 0.0436(14) 0.0432(14) 0.0000(11) -0.0004(11) 0.0005(11)
C26 0.0399(14) 0.0400(14) 0.0494(15) -0.0030(11) -0.0013(12) 0.0015(10)
C27 0.0410(14) 0.0386(13) 0.0505(15) -0.0023(11) -0.0012(12) -0.0008(11)
C28 0.0530(17) 0.0528(15) 0.0404(14) 0.0110(12) 0.0044(12) -0.0014(13)
C29 0.0580(19) 0.0718(19) 0.0594(18) 0.0061(15) 0.0006(15) 0.0007(16)
C30 0.059(2) 0.092(2) 0.081(2) 0.010(2) -0.0120(18) -0.0034(18)
C31 0.071(2) 0.108(3) 0.070(2) 0.009(2) -0.0187(18) -0.021(2)
C32 0.090(2) 0.081(2) 0.0557(19) -0.0018(16) -0.0122(18) -0.017(2)
C33 0.0675(19) 0.0568(17) 0.0434(15) 0.0052(13) 0.0030(14) -0.0067(15)
C34 0.093(2) 0.0617(18) 0.0488(17) -0.0090(14) 0.0007(17) 0.0063(17)
C35 0.089(2) 0.0628(19) 0.0576(18) -0.0047(15) -0.0031(17) 0.0216(17)
C36 0.0649(18) 0.0635(17) 0.0488(16) -0.0003(14) -0.0091(14) 0.0122(15)
C37 0.0579(17) 0.0510(15) 0.0348(14) 0.0067(11) 0.0009(12) -0.0001(13)

loop_
_atom_type_symbol
_atom_type_description
_atom_type_scat_dispersion_real
_atom_type_scat_dispersion_imag
_atom_type_scat_source
C C 0.0033 0.0016 'International Tables Vol C Tables 4.2.6.8 and 6.1.1.4'
H H 0.0000 0.0000 'International Tables Vol C Tables 4.2.6.8 and 6.1.1.4'
O O 0.0106 0.0060 'International Tables Vol C Tables 4.2.6.8 and 6.1.1.4'
S S 0.1246 0.1234 'International Tables Vol C Tables 4.2.6.8 and 6.1.1.4'

loop_
_geom_angle_atom_site_label_1
_geom_angle_atom_site_label_2
_geom_angle_atom_site_label_3
_geom_angle
O1 S1 O2 118.09(15)
O1 S1 C20 109.33(13)
O2 S1 C20 111.03(13)
O1 S1 C19 109.63(14)
O2 S1 C19 113.03(13)
C20 S1 C19 92.84(12)
C2 C1 C6 120.2(3)
C2 C1 C13 128.7(3)
C6 C1 C13 111.1(2)
C1 C2 C3 119.1(3)
C1 C2 H2A 120.4
C3 C2 H2A 120.4
C4 C3 C2 120.5(3)
C4 C3 H3A 119.7
C2 C3 H3A 119.7
C3 C4 C5 121.6(3)
C3 C4 H4A 119.2
C5 C4 H4A 119.2
C6 C5 C4 118.0(3)
C6 C5 H5A 121.0
C4 C5 H5A 121.0
C5 C6 C1 120.6(3)
C5 C6 C7 130.8(3)
C1 C6 C7 108.6(2)
C8 C7 C12 119.8(2)
C8 C7 C6 132.1(2)
C12 C7 C6 108.1(2)
C9 C8 C7 119.7(2)
C9 C8 H8A 120.1
C7 C8 H8A 120.1
C8 C9 C10 121.7(2)
C8 C9 H9A 119.1
C10 C9 H9A 119.1
C11 C10 C9 117.7(2)
C11 C10 C16 121.3(2)
C9 C10 C16 121.0(2)
C12 C11 C10 120.9(2)
C12 C11 H11A 119.6
C10 C11 H11A 119.6
C11 C12 C7 120.2(2)
C11 C12 C13 128.9(2)
C7 C12 C13 110.9(2)
C1 C13 C12 101.3(2)
C1 C13 C15 110.7(2)
C12 C13 C15 110.7(2)
C1 C13 C14 111.2(2)
C12 C13 C14 111.3(2)
C15 C13 C14 111.3(2)
C13 C14 H14A 109.5
C13 C14 H14B 109.5
H14A C14 H14B 109.5
C13 C14 H14C 109.5
H14A C14 H14C 109.5
H14B C14 H14C 109.5
C13 C15 H15A 109.5
C13 C15 H15B 109.5
H15A C15 H15B 109.5
C13 C15 H15C 109.5
H15A C15 H15C 109.5
H15B C15 H15C 109.5
C27 C16 C17 118.3(2)
C27 C16 C10 119.8(2)
C17 C16 C10 121.9(2)
C18 C17 C16 122.0(2)
C18 C17 H17A 119.0
C16 C17 H17A 119.0
C17 C18 C19 118.2(2)
C17 C18 H18A 120.9
C19 C18 H18A 120.9
C18 C19 C26 121.8(2)
C18 C19 S1 127.33(19)
C26 C19 S1 110.78(19)
C21 C20 C25 122.3(2)
C21 C20 S1 126.3(2)
C25 C20 S1 111.31(19)
C22 C21 C20 118.1(2)
C22 C21 H21A 121.0
C20 C21 H21A 121.0
C21 C22 C23 121.4(2)
C21 C22 H22A 119.3
C23 C22 H22A 119.3
C24 C23 C22 119.2(2)
C24 C23 C37 119.4(2)
C22 C23 C37 121.4(2)
C25 C24 C23 120.3(2)
C25 C24 H24A 119.9
C23 C24 H24A 119.9
C24 C25 C20 118.7(2)
C24 C25 C26 129.2(2)
C20 C25 C26 112.1(2)
C27 C26 C19 119.2(2)
C27 C26 C25 127.8(2)
C19 C26 C25 113.0(2)
C26 C27 C16 120.5(2)
C26 C27 H27A 119.7
C16 C27 H27A 119.7
C29 C28 C33 117.8(3)
C29 C28 C37 123.6(2)
C33 C28 C37 118.6(2)
C30 C29 C28 121.1(3)
C30 C29 H29A 119.5
C28 C29 H29A 119.5
C29 C30 C31 120.3(3)
C29 C30 H30A 119.8
C31 C30 H30A 119.8
C32 C31 C30 120.5(3)
C32 C31 H31A 119.7
C30 C31 H31A 119.7
C31 C32 C33 121.2(3)
C31 C32 H32A 119.4
C33 C32 H32A 119.4
C34 C33 C32 121.7(3)
C34 C33 C28 119.3(3)
C32 C33 C28 118.9(3)
C35 C34 C33 120.6(3)
C35 C34 H34A 119.7
C33 C34 H34A 119.7
C34 C35 C36 120.5(3)
C34 C35 H35A 119.8
C36 C35 H35A 119.8
C37 C36 C35 121.7(3)
C37 C36 H36A 119.2
C35 C36 H36A 119.2
C36 C37 C28 119.3(2)
C36 C37 C23 119.1(2)
C28 C37 C23 121.6(2)

loop_
_geom_bond_atom_site_label_1
_geom_bond_atom_site_label_2
_geom_bond_distance
S1 O1 1.425(2)
S1 O2 1.430(2)
S1 C20 1.754(3)
S1 C19 1.758(3)
C1 C2 1.374(4)
C1 C6 1.394(4)
C1 C13 1.514(3)
C2 C3 1.380(4)
C2 H2A 0.9300
C3 C4 1.364(4)
C3 H3A 0.9300
C4 C5 1.383(4)
C4 H4A 0.9300
C5 C6 1.383(4)
C5 H5A 0.9300
C6 C7 1.469(3)
C7 C8 1.377(3)
C7 C12 1.399(3)
C8 C9 1.374(3)
C8 H8A 0.9300
C9 C10 1.400(3)
C9 H9A 0.9300
C10 C11 1.397(3)
C10 C16 1.480(3)
C11 C12 1.374(3)
C11 H11A 0.9300
C12 C13 1.523(3)
C13 C15 1.532(3)
C13 C14 1.538(4)
C14 H14A 0.9600
C14 H14B 0.9600
C14 H14C 0.9600
C15 H15A 0.9600
C15 H15B 0.9600
C15 H15C 0.9600
C16 C27 1.398(3)
C16 C17 1.400(3)
C17 C18 1.373(3)
C17 H17A 0.9300
C18 C19 1.384(3)
C18 H18A 0.9300
C19 C26 1.387(3)
C20 C21 1.379(3)
C20 C25 1.390(3)
C21 C22 1.375(4)
C21 H21A 0.9300
C22 C23 1.395(3)
C22 H22A 0.9300
C23 C24 1.392(3)
C23 C37 1.497(3)
C24 C25 1.380(3)
C24 H24A 0.9300
C25 C26 1.481(3)
C26 C27 1.384(3)
C27 H27A 0.9300
C28 C29 1.416(4)
C28 C33 1.420(3)
C28 C37 1.430(3)
C29 C30 1.369(4)
C29 H29A 0.9300
C30 C31 1.385(4)
C30 H30A 0.9300
C31 C32 1.352(5)
C31 H31A 0.9300
C32 C33 1.411(4)
C32 H32A 0.9300
C33 C34 1.407(4)
C34 C35 1.353(4)
C34 H34A 0.9300
C35 C36 1.391(4)
C35 H35A 0.9300
C36 C37 1.362(3)
C36 H36A 0.9300

loop_
_geom_torsion_atom_site_label_1
_geom_torsion_atom_site_label_2
_geom_torsion_atom_site_label_3
_geom_torsion_atom_site_label_4
_geom_torsion
C6 C1 C2 C3 -0.7(4)
C13 C1 C2 C3 -179.6(3)
C1 C2 C3 C4 0.0(5)
C2 C3 C4 C5 0.7(5)
C3 C4 C5 C6 -0.5(4)
C4 C5 C6 C1 -0.3(4)
C4 C5 C6 C7 -179.4(3)
C2 C1 C6 C5 0.9(4)
C13 C1 C6 C5 180.0(2)
C2 C1 C6 C7 -179.8(2)
C13 C1 C6 C7 -0.7(3)
C5 C6 C7 C8 -0.1(5)
C1 C6 C7 C8 -179.3(3)
C5 C6 C7 C12 178.9(3)
C1 C6 C7 C12 -0.3(3)
C12 C7 C8 C9 0.8(4)
C6 C7 C8 C9 179.7(3)
C7 C8 C9 C10 -0.8(4)
C8 C9 C10 C11 0.5(4)
C8 C9 C10 C16 178.2(2)
C9 C10 C11 C12 -0.1(4)
C16 C10 C11 C12 -177.8(2)
C10 C11 C12 C7 0.0(4)
C10 C11 C12 C13 179.2(2)
C8 C7 C12 C11 -0.4(4)
C6 C7 C12 C11 -179.5(2)
C8 C7 C12 C13 -179.7(2)
C6 C7 C12 C13 1.2(3)
C2 C1 C13 C12 -179.7(3)
C6 C1 C13 C12 1.3(3)
C2 C1 C13 C15 62.9(3)
C6 C1 C13 C15 -116.1(2)
C2 C1 C13 C14 -61.4(3)
C6 C1 C13 C14 119.6(2)
C11 C12 C13 C1 179.3(2)
C7 C12 C13 C1 -1.5(3)
C11 C12 C13 C15 -63.3(3)
C7 C12 C13 C15 115.9(2)
C11 C12 C13 C14 61.1(3)
C7 C12 C13 C14 -119.7(2)
C11 C10 C16 C27 33.9(3)
C9 C10 C16 C27 -143.7(2)
C11 C10 C16 C17 -148.5(2)
C9 C10 C16 C17 33.9(4)
C27 C16 C17 C18 2.2(4)
C10 C16 C17 C18 -175.4(3)
C16 C17 C18 C19 -1.0(4)
C17 C18 C19 C26 -0.4(4)
C17 C18 C19 S1 175.9(2)
O1 S1 C19 C18 -66.8(3)
O2 S1 C19 C18 67.2(3)
C20 S1 C19 C18 -178.5(3)
O1 S1 C19 C26 109.8(2)
O2 S1 C19 C26 -116.2(2)
C20 S1 C19 C26 -1.9(2)
O1 S1 C20 C21 68.5(3)
O2 S1 C20 C21 -63.5(3)
C19 S1 C20 C21 -179.6(2)
O1 S1 C20 C25 -110.1(2)
O2 S1 C20 C25 117.9(2)
C19 S1 C20 C25 1.9(2)
C25 C20 C21 C22 0.9(4)
S1 C20 C21 C22 -177.5(2)
C20 C21 C22 C23 0.0(4)
C21 C22 C23 C24 -0.8(4)
C21 C22 C23 C37 -178.5(2)
C22 C23 C24 C25 0.9(4)
C37 C23 C24 C25 178.6(2)
C23 C24 C25 C20 -0.1(4)
C23 C24 C25 C26 178.9(2)
C21 C20 C25 C24 -0.8(4)
S1 C20 C25 C24 177.80(18)
C21 C20 C25 C26 180.0(2)
S1 C20 C25 C26 -1.4(3)
C18 C19 C26 C27 0.4(4)
S1 C19 C26 C27 -176.36(18)
C18 C19 C26 C25 178.2(2)
S1 C19 C26 C25 1.4(3)
C24 C25 C26 C27 -1.6(4)
C20 C25 C26 C27 177.5(2)
C24 C25 C26 C19 -179.1(2)
C20 C25 C26 C19 0.0(3)
C19 C26 C27 C16 0.8(3)
C25 C26 C27 C16 -176.6(2)
C17 C16 C27 C26 -2.1(3)
C10 C16 C27 C26 175.6(2)
C33 C28 C29 C30 -2.5(4)
C37 C28 C29 C30 179.8(3)
C28 C29 C30 C31 1.8(5)
C29 C30 C31 C32 -0.3(5)
C30 C31 C32 C33 -0.3(5)
C31 C32 C33 C34 179.0(3)
C31 C32 C33 C28 -0.4(4)
C29 C28 C33 C34 -177.6(2)
C37 C28 C33 C34 0.2(4)
C29 C28 C33 C32 1.8(4)
C37 C28 C33 C32 179.6(2)
C32 C33 C34 C35 -177.4(3)
C28 C33 C34 C35 2.0(4)
C33 C34 C35 C36 -2.5(5)
C34 C35 C36 C37 0.8(5)
C35 C36 C37 C28 1.5(4)
C35 C36 C37 C23 -177.9(2)
C29 C28 C37 C36 175.8(3)
C33 C28 C37 C36 -1.9(3)
C29 C28 C37 C23 -4.8(4)
C33 C28 C37 C23 177.5(2)
C24 C23 C37 C36 -51.8(3)
C22 C23 C37 C36 125.9(3)
C24 C23 C37 C28 128.8(3)
C22 C23 C37 C28 -53.5(3)

loop_
_platon_squeeze_void_nr
_platon_squeeze_void_average_x
_platon_squeeze_void_average_y
_platon_squeeze_void_average_z
_platon_squeeze_void_volume
_platon_squeeze_void_count_electrons
_platon_squeeze_void_content
1 0.000 0.000 0.000 199 46 ' '
2 0.000 0.000 0.500 199 46 ' '
3 0.500 0.500 0.500 199 46 ' '
4 0.500 0.500 1.000 199 46 ' '
